data_7018809
loop_
_publ_author_name
'Cadranel, Alejandro'
'Albor\'es, Pablo'
'Yamazaki, Shiori'
'Kleiman, Valeria D.'
'Baraldo, Luis M.'

_publ_section_title
;
 Efficient energy transfer via the cyanide bridge in dinuclear complexes
 containing Ru(ii) polypyridine moieties.
;
_journal_issue 17
_journal_name_full 'Dalton transactions (Cambridge, England : 2003)'
_journal_page_first 5343
_journal_page_last 5350
_journal_paper_doi 10.1039/c2dt11869f
_journal_volume 41
_journal_year 2012
_chemical_formula_sum 'C26 H19 F6 N6 P Ru S'
_chemical_formula_weight 693.57
_chemical_name_systematic
;
?
;
_space_group_IT_number 2
_symmetry_cell_setting triclinic
_symmetry_space_group_name_Hall '-P 1'
_symmetry_space_group_name_H-M 'P -1'
_atom_sites_solution_hydrogens geom
_atom_sites_solution_primary direct
_atom_sites_solution_secondary difmap
_audit_creation_method SHELXL-97
_cell_angle_alpha 77.086(5)
_cell_angle_beta 78.323(5)
_cell_angle_gamma 70.776(5)
_cell_formula_units_Z 2
_cell_length_a 8.850(5)
_cell_length_b 10.115(5)
_cell_length_c 16.037(5)
_cell_measurement_reflns_used 3421
_cell_measurement_temperature 298(2)
_cell_measurement_theta_max 28.9595
_cell_measurement_theta_min 3.6737
_cell_volume 1308.3(11)
_computing_structure_refinement 'SHELXL-97 (Sheldrick, 1997)'
_diffrn_ambient_temperature 298(2)
_diffrn_measured_fraction_theta_full 0.991
_diffrn_measured_fraction_theta_max 0.991
_diffrn_radiation_monochromator graphite
_diffrn_radiation_source 'fine-focus sealed tube'
_diffrn_radiation_type MoK\a
_diffrn_radiation_wavelength 0.71069
_diffrn_reflns_av_R_equivalents 0.1289
_diffrn_reflns_av_sigmaI/netI 0.1931
_diffrn_reflns_limit_h_max 11
_diffrn_reflns_limit_h_min -11
_diffrn_reflns_limit_k_max 12
_diffrn_reflns_limit_k_min -12
_diffrn_reflns_limit_l_max 20
_diffrn_reflns_limit_l_min -20
_diffrn_reflns_number 16981
_diffrn_reflns_theta_full 26.99
_diffrn_reflns_theta_max 26.99
_diffrn_reflns_theta_min 3.68
_exptl_absorpt_coefficient_mu 0.813
_exptl_absorpt_correction_T_max 1.00000
_exptl_absorpt_correction_T_min 0.60460
_exptl_absorpt_correction_type multi-scan
_exptl_absorpt_process_details
;
CrysAlisPro, Oxford Diffraction Ltd.,
Version 1.171.33.55 (release 05-01-2010 CrysAlis171 .NET)
(compiled Jan 5 2010,16:28:46)
Empirical absorption correction using spherical harmonics,
implemented in SCALE3 ABSPACK scaling algorithm.
;
_exptl_crystal_colour red
_exptl_crystal_density_diffrn 1.761
_exptl_crystal_density_method 'not measured'
_exptl_crystal_description block
_exptl_crystal_F_000 692
_exptl_crystal_size_max 0.36
_exptl_crystal_size_mid 0.08
_exptl_crystal_size_min 0.05
_refine_diff_density_max 4.410
_refine_diff_density_min -1.632
_refine_diff_density_rms 0.232
_refine_ls_extinction_method none
_refine_ls_goodness_of_fit_ref 1.056
_refine_ls_hydrogen_treatment constr
_refine_ls_matrix_type full
_refine_ls_number_parameters 373
_refine_ls_number_reflns 5652
_refine_ls_number_restraints 1
_refine_ls_restrained_S_all 1.056
_refine_ls_R_factor_all 0.1835
_refine_ls_R_factor_gt 0.1238
_refine_ls_shift/su_max 0.000
_refine_ls_shift/su_mean 0.000
_refine_ls_structure_factor_coef Fsqd
_refine_ls_weighting_details 'calc w=1/[\s^2^(Fo^2^)+(0.2000P)^2^+0.0000P] where P=(Fo^2^+2Fc^2^)/3'
_refine_ls_weighting_scheme calc
_refine_ls_wR_factor_gt 0.3379
_refine_ls_wR_factor_ref 0.3574
_reflns_number_gt 2826
_reflns_number_total 5652
_reflns_threshold_expression >2sigma(I)
_cod_data_source_file c2dt11869f.txt
_cod_data_source_block 2a
_cod_original_sg_symbol_H-M P-1
_cod_database_code 7018809

loop_
_symmetry_equiv_pos_as_xyz
'x, y, z'
'-x, -y, -z'

loop_
_atom_site_label
_atom_site_type_symbol
_atom_site_fract_x
_atom_site_fract_y
_atom_site_fract_z
_atom_site_U_iso_or_equiv
_atom_site_adp_type
_atom_site_occupancy
_atom_site_symmetry_multiplicity
_atom_site_calc_flag
_atom_site_refinement_flags
_atom_site_disorder_assembly
_atom_site_disorder_group
Ru1 Ru 0.45216(13) 0.39329(12) 0.79196(7) 0.0326(4) Uani 1 1 d . . .
S1 S 0.2546(5) 0.1017(5) 1.0433(3) 0.0546(11) Uani 1 1 d . . .
P1 P 0.1453(6) 0.0583(5) 0.6403(3) 0.0631(13) Uani 1 1 d D . .
N105 N 0.5457(14) 0.4814(12) 0.6737(6) 0.041(3) Uani 1 1 d . . .
C103 C 0.6391(16) 0.4852(15) 0.8840(8) 0.035(3) Uani 1 1 d . . .
C110 C 0.1416(15) 0.6109(14) 0.7837(8) 0.034(3) Uani 1 1 d . . .
C100 C 0.3199(17) 0.2072(16) 0.9602(9) 0.044(4) Uani 1 1 d . . .
C106 C 0.4864(15) 0.5954(14) 0.8819(8) 0.033(3) Uani 1 1 d . . .
C109 C 0.2337(14) 0.6599(14) 0.8314(8) 0.034(3) Uani 1 1 d . . .
N104 N 0.5444(13) 0.2184(12) 0.7286(7) 0.034(3) Uani 1 1 d . . .
N101 N 0.2231(14) 0.4819(11) 0.7586(7) 0.037(3) Uani 1 1 d . . .
F2 F 0.0842(19) 0.040(2) 0.5628(10) 0.157(8) Uani 1 1 d . A .
C102 C 0.6287(16) 0.3892(15) 0.6167(8) 0.038(3) Uani 1 1 d . . .
C104 C 0.7963(18) 0.2644(17) 0.8441(10) 0.049(4) Uani 1 1 d . . .
H104 H 0.8095 0.1903 0.8152 0.059 Uiso 1 1 calc R . .
C107 C 0.4407(17) 0.7213(15) 0.9131(9) 0.043(3) Uani 1 1 d . . .
H107 H 0.5115 0.7427 0.9399 0.051 Uiso 1 1 calc R . .
C108 C 0.288(2) 0.8158(17) 0.9042(10) 0.050(4) Uani 1 1 d . . .
H108 H 0.2563 0.9006 0.9255 0.060 Uiso 1 1 calc R . .
N102 N 0.3796(13) 0.5689(11) 0.8417(6) 0.031(2) Uani 1 1 d . . .
C105 C 0.9209(16) 0.2613(18) 0.8840(10) 0.047(4) Uani 1 1 d . . .
H105 H 1.0141 0.1842 0.8846 0.056 Uiso 1 1 calc R . .
N100 N 0.3644(12) 0.2789(12) 0.9028(7) 0.033(2) Uani 1 1 d . . .
N103 N 0.6560(13) 0.3696(12) 0.8449(7) 0.034(2) Uani 1 1 d . . .
C101 C 0.704(2) 0.4361(19) 0.5384(10) 0.060(5) Uani 1 1 d . . .
H101 H 0.7629 0.3726 0.5012 0.072 Uiso 1 1 calc R . .
C26 C -0.0088(18) 0.6845(17) 0.7634(10) 0.051(4) Uani 1 1 d . . .
H26 H -0.0630 0.7707 0.7822 0.061 Uiso 1 1 calc R . .
C27 C 0.9057(18) 0.3761(19) 0.9238(10) 0.055(4) Uani 1 1 d . . .
H27 H 0.9904 0.3770 0.9496 0.066 Uiso 1 1 calc R . .
C28 C 0.1458(17) 0.4295(16) 0.7151(8) 0.039(3) Uani 1 1 d . . .
H28 H 0.1982 0.3405 0.6996 0.047 Uiso 1 1 calc R . .
C29 C 0.7629(17) 0.4891(17) 0.9245(9) 0.045(4) Uani 1 1 d . . .
H29 H 0.7505 0.5652 0.9514 0.054 Uiso 1 1 calc R . .
C30 C -0.0016(19) 0.4983(18) 0.6931(10) 0.053(4) Uani 1 1 d . . .
H30 H -0.0505 0.4580 0.6635 0.063 Uiso 1 1 calc R . .
C31 C 0.1817(16) 0.7841(16) 0.8633(9) 0.041(3) Uani 1 1 d . . .
H31 H 0.0785 0.8461 0.8580 0.050 Uiso 1 1 calc R . .
C32 C -0.0806(18) 0.6332(16) 0.7160(11) 0.053(4) Uani 1 1 d . . .
H32 H -0.1805 0.6863 0.6989 0.063 Uiso 1 1 calc R . .
C33 C 0.692(2) 0.580(2) 0.5142(11) 0.065(5) Uani 1 1 d . . .
H33 H 0.7485 0.6126 0.4625 0.078 Uiso 1 1 calc R . .
C34 C 0.6235(16) 0.2423(15) 0.6485(8) 0.039(3) Uani 1 1 d . . .
C35 C 0.6913(18) 0.1357(18) 0.5979(10) 0.050(4) Uani 1 1 d . . .
H35 H 0.7457 0.1538 0.5426 0.060 Uiso 1 1 calc R . .
F4 F -0.0014(15) 0.0191(17) 0.7010(9) 0.114(5) Uani 1 1 d . A .
C37 C 0.598(2) 0.6717(19) 0.5663(10) 0.059(4) Uani 1 1 d . . .
H37 H 0.5766 0.7691 0.5478 0.070 Uiso 1 1 calc R . .
F6 F 0.029(2) 0.2179(17) 0.6279(13) 0.150(7) Uani 1 1 d . A .
F3 F 0.2535(19) -0.0956(15) 0.6602(11) 0.153(8) Uani 1 1 d . A .
C41 C 0.5330(17) 0.6200(15) 0.6468(9) 0.043(3) Uani 1 1 d . . .
H41 H 0.4778 0.6833 0.6846 0.051 Uiso 1 1 calc R . .
C42 C 0.675(2) 0.0033(18) 0.6324(12) 0.060(4) Uani 1 1 d . . .
H42 H 0.7169 -0.0695 0.5999 0.071 Uiso 1 1 calc R . .
F5 F 0.191(2) 0.083(2) 0.7243(12) 0.156(7) Uani 1 1 d . A .
C44 C 0.5335(17) 0.0858(15) 0.7610(9) 0.043(3) Uani 1 1 d . . .
H44 H 0.4811 0.0674 0.8168 0.051 Uiso 1 1 calc R . .
C45 C 0.598(2) -0.0214(18) 0.7138(12) 0.058(4) Uani 1 1 d . . .
H45 H 0.5883 -0.1116 0.7374 0.070 Uiso 1 1 calc R . .
F1A F 0.280(5) 0.136(6) 0.604(2) 0.116(14) Uani 0.50 1 d PD A 1
F1B F 0.290(5) 0.077(6) 0.567(2) 0.116(14) Uani 0.50 1 d PD A 2

loop_
_atom_site_aniso_label
_atom_site_aniso_U_11
_atom_site_aniso_U_22
_atom_site_aniso_U_33
_atom_site_aniso_U_23
_atom_site_aniso_U_13
_atom_site_aniso_U_12
Ru1 0.0297(6) 0.0250(6) 0.0424(6) -0.0101(4) -0.0045(4) -0.0046(4)
S1 0.053(2) 0.055(3) 0.057(2) -0.0021(19) -0.0029(18) -0.025(2)
P1 0.061(3) 0.042(3) 0.082(3) -0.005(2) -0.011(2) -0.014(2)
N105 0.051(7) 0.033(7) 0.026(5) -0.008(4) -0.006(5) 0.005(5)
C103 0.035(7) 0.032(8) 0.036(7) -0.005(5) -0.003(5) -0.009(6)
C110 0.033(7) 0.021(7) 0.050(8) -0.013(5) -0.006(6) -0.006(6)
C100 0.038(8) 0.035(8) 0.045(8) -0.016(7) -0.014(6) 0.019(7)
C106 0.028(7) 0.027(7) 0.038(7) -0.008(5) -0.001(5) -0.001(5)
C109 0.016(6) 0.032(7) 0.051(8) -0.016(6) 0.001(5) -0.003(5)
N104 0.030(6) 0.027(6) 0.044(6) -0.006(5) -0.009(5) -0.003(5)
N101 0.043(7) 0.020(6) 0.044(6) -0.008(5) -0.003(5) -0.005(5)
F2 0.120(12) 0.21(2) 0.132(12) -0.108(13) -0.034(10) 0.017(13)
C102 0.040(8) 0.034(8) 0.036(7) -0.010(6) -0.003(6) -0.004(6)
C104 0.047(9) 0.045(10) 0.056(9) -0.010(7) -0.007(7) -0.014(8)
C107 0.039(8) 0.033(8) 0.057(9) -0.018(6) -0.014(6) -0.002(6)
C108 0.064(11) 0.034(9) 0.060(9) -0.023(7) -0.008(7) -0.015(8)
N102 0.034(6) 0.024(6) 0.040(6) -0.012(4) -0.003(4) -0.012(5)
C105 0.019(7) 0.051(10) 0.068(10) -0.008(7) -0.014(6) -0.003(7)
N100 0.028(6) 0.033(6) 0.049(7) -0.010(5) -0.004(5) -0.020(5)
N103 0.030(6) 0.024(6) 0.044(6) -0.002(4) -0.002(4) -0.006(5)
C101 0.062(11) 0.047(11) 0.053(9) -0.016(8) 0.015(8) -0.001(9)
C26 0.035(8) 0.036(9) 0.075(11) -0.018(7) -0.009(7) 0.007(7)
C27 0.035(9) 0.062(12) 0.066(10) -0.004(8) -0.022(7) -0.008(8)
C28 0.044(9) 0.039(8) 0.046(8) -0.019(6) -0.006(6) -0.020(7)
C29 0.035(8) 0.048(10) 0.055(9) -0.012(7) -0.008(6) -0.014(7)
C30 0.048(10) 0.049(10) 0.060(10) -0.016(7) -0.014(7) -0.005(8)
C31 0.023(7) 0.043(9) 0.061(9) -0.019(7) -0.002(6) -0.009(6)
C32 0.037(8) 0.031(9) 0.084(11) -0.015(7) -0.019(7) 0.007(7)
C33 0.076(13) 0.058(12) 0.054(10) -0.007(8) 0.015(9) -0.025(10)
C34 0.032(7) 0.034(8) 0.047(8) -0.016(6) -0.014(6) 0.005(6)
C35 0.041(9) 0.050(10) 0.053(9) -0.022(7) -0.001(7) -0.001(7)
F4 0.070(8) 0.125(13) 0.153(12) -0.018(9) -0.006(8) -0.045(9)
C37 0.076(12) 0.045(10) 0.061(10) -0.001(8) -0.015(9) -0.029(9)
F6 0.127(13) 0.064(10) 0.26(2) -0.011(11) -0.075(13) -0.017(9)
F3 0.112(12) 0.055(9) 0.213(17) 0.003(9) 0.027(11) 0.031(8)
C41 0.045(9) 0.025(8) 0.059(9) -0.006(6) -0.009(7) -0.010(7)
C42 0.059(11) 0.036(10) 0.083(12) -0.034(8) -0.004(9) -0.002(8)
F5 0.162(16) 0.151(18) 0.174(15) -0.052(12) -0.088(13) -0.016(13)
C44 0.043(8) 0.027(8) 0.053(9) -0.006(6) -0.004(6) -0.005(6)
C45 0.051(10) 0.030(9) 0.092(13) -0.024(8) -0.007(9) -0.003(7)
F1A 0.083(11) 0.16(4) 0.11(2) 0.04(2) -0.022(17) -0.08(2)
F1B 0.083(11) 0.16(4) 0.11(2) 0.04(2) -0.022(17) -0.08(2)

loop_
_atom_type_symbol
_atom_type_description
_atom_type_scat_dispersion_real
_atom_type_scat_dispersion_imag
_atom_type_scat_source
C C 0.0033 0.0016 'International Tables Vol C Tables 4.2.6.8 and 6.1.1.4'
H H 0.0000 0.0000 'International Tables Vol C Tables 4.2.6.8 and 6.1.1.4'
N N 0.0061 0.0033 'International Tables Vol C Tables 4.2.6.8 and 6.1.1.4'
F F 0.0171 0.0103 'International Tables Vol C Tables 4.2.6.8 and 6.1.1.4'
P P 0.1023 0.0942 'International Tables Vol C Tables 4.2.6.8 and 6.1.1.4'
S S 0.1246 0.1234 'International Tables Vol C Tables 4.2.6.8 and 6.1.1.4'
Ru Ru -1.2594 0.8363 'International Tables Vol C Tables 4.2.6.8 and 6.1.1.4'

loop_
_geom_angle_atom_site_label_1
_geom_angle_atom_site_label_2
_geom_angle_atom_site_label_3
_geom_angle
N102 Ru1 N105 95.4(4)
N102 Ru1 N100 92.9(4)
N105 Ru1 N100 171.6(4)
N102 Ru1 N101 78.9(4)
N105 Ru1 N101 90.2(4)
N100 Ru1 N101 90.3(4)
N102 Ru1 N103 80.5(4)
N105 Ru1 N103 92.0(4)
N100 Ru1 N103 90.5(4)
N101 Ru1 N103 159.3(4)
N102 Ru1 N104 173.7(4)
N105 Ru1 N104 78.5(4)
N100 Ru1 N104 93.2(4)
N101 Ru1 N104 102.7(4)
N103 Ru1 N104 97.9(4)
F2 P1 F3 96.6(11)
F2 P1 F4 90.0(10)
F3 P1 F4 90.9(8)
F2 P1 F5 174.4(10)
F3 P1 F5 86.8(11)
F4 P1 F5 85.6(10)
F2 P1 F1A 107.3(16)
F3 P1 F1A 100(2)
F4 P1 F1A 158.4(17)
F5 P1 F1A 76.3(16)
F2 P1 F1B 79.8(16)
F3 P1 F1B 84(2)
F4 P1 F1B 168.2(16)
F5 P1 F1B 105.0(16)
F1A P1 F1B 33(2)
F2 P1 F6 87.1(10)
F3 P1 F6 175.3(11)
F4 P1 F6 86.3(9)
F5 P1 F6 89.3(10)
F1A P1 F6 82(2)
F1B P1 F6 99(2)
C41 N105 C102 117.6(12)
C41 N105 Ru1 126.0(9)
C102 N105 Ru1 116.4(9)
N103 C103 C29 120.9(13)
N103 C103 C106 116.1(12)
C29 C103 C106 123.0(13)
C26 C110 N101 121.1(12)
C26 C110 C109 125.0(12)
N101 C110 C109 113.9(11)
N100 C100 S1 179.5(15)
N102 C106 C107 118.4(12)
N102 C106 C103 113.8(12)
C107 C106 C103 127.7(13)
N102 C109 C31 120.9(12)
N102 C109 C110 113.1(11)
C31 C109 C110 126.0(12)
C34 N104 C44 118.4(12)
C34 N104 Ru1 115.4(9)
C44 N104 Ru1 126.2(9)
C28 N101 C110 117.3(12)
C28 N101 Ru1 128.2(9)
C110 N101 Ru1 114.6(9)
C101 C102 N105 120.8(14)
C101 C102 C34 125.3(13)
N105 C102 C34 113.9(11)
N103 C104 C105 122.9(15)
C106 C107 C108 119.4(14)
C107 C108 C31 120.4(14)
C109 N102 C106 122.7(11)
C109 N102 Ru1 119.5(9)
C106 N102 Ru1 117.7(9)
C104 C105 C27 119.0(14)
C100 N100 Ru1 174.4(12)
C104 N103 C103 118.7(12)
C104 N103 Ru1 129.3(11)
C103 N103 Ru1 111.9(8)
C102 C101 C33 119.5(15)
C32 C26 C110 120.5(14)
C29 C27 C105 119.7(15)
C30 C28 N101 123.8(14)
C27 C29 C103 118.6(15)
C28 C30 C32 118.2(15)
C109 C31 C108 118.2(13)
C26 C32 C30 118.9(14)
C37 C33 C101 119.4(15)
N104 C34 C35 122.0(14)
N104 C34 C102 115.6(11)
C35 C34 C102 122.4(13)
C42 C35 C34 117.8(15)
C33 C37 C41 119.2(16)
N105 C41 C37 122.9(14)
C45 C42 C35 120.1(15)
C45 C44 N104 121.5(14)
C44 C45 C42 120.1(16)

loop_
_geom_bond_atom_site_label_1
_geom_bond_atom_site_label_2
_geom_bond_distance
Ru1 N102 1.970(10)
Ru1 N105 2.042(11)
Ru1 N100 2.053(11)
Ru1 N101 2.056(12)
Ru1 N103 2.068(11)
Ru1 N104 2.085(11)
S1 C100 1.646(17)
P1 F2 1.518(15)
P1 F3 1.537(14)
P1 F4 1.564(13)
P1 F5 1.574(16)
P1 F1A 1.584(18)
P1 F1B 1.584(19)
P1 F6 1.596(17)
N105 C41 1.345(18)
N105 C102 1.380(17)
C103 N103 1.398(17)
C103 C29 1.398(19)
C103 C106 1.442(18)
C110 C26 1.359(19)
C110 N101 1.372(16)
C110 C109 1.478(18)
C100 N100 1.127(18)
C106 N102 1.368(17)
C106 C107 1.378(19)
C109 N102 1.333(16)
C109 C31 1.365(19)
N104 C34 1.345(16)
N104 C44 1.353(18)
N101 C28 1.354(17)
C102 C101 1.359(19)
C102 C34 1.47(2)
C104 N103 1.343(19)
C104 C105 1.37(2)
C107 C108 1.39(2)
C108 C31 1.40(2)
C105 C27 1.40(2)
C101 C33 1.40(2)
C26 C32 1.36(2)
C27 C29 1.40(2)
C28 C30 1.34(2)
C30 C32 1.41(2)
C33 C37 1.34(2)
C34 C35 1.40(2)
C35 C42 1.37(2)
C37 C41 1.36(2)
C42 C45 1.36(2)
C44 C45 1.36(2)
